data_7720439
loop_
_publ_author_name
'Yamamoto, Masahiro'
'Yamashita, Makoto'

_publ_section_title
;
 Substituent effect on the boron atoms in boron-bridged hexazenes.
;
_journal_issue 5
_journal_name_full 'Dalton transactions (Cambridge, England : 2003)'
_journal_page_first 2041
_journal_page_last 2045
_journal_paper_doi 10.1039/d5dt02896e
_journal_volume 55
_journal_year 2026
_chemical_formula_moiety 'C18 H26 B2 N6'
_chemical_formula_sum 'C18 H26 B2 N6'
_chemical_formula_weight 348.07
_space_group_crystal_system monoclinic
_space_group_IT_number 14
_space_group_name_Hall '-P 2yn'
_space_group_name_H-M_alt 'P 1 21/n 1'
_atom_sites_solution_hydrogens geom
_audit_creation_method SHELXL-2018/3
_audit_update_record
;
2025-12-03 deposited with the CCDC.	2026-01-14 downloaded from the CCDC.
;
_cell_angle_alpha 90
_cell_angle_beta 101.687(6)
_cell_angle_gamma 90
_cell_formula_units_Z 2
_cell_length_a 11.046(2)
_cell_length_b 6.4077(13)
_cell_length_c 13.815(3)
_cell_measurement_reflns_used 1549
_cell_measurement_temperature 93(2)
_cell_measurement_theta_max 27.5
_cell_measurement_theta_min 3.0
_cell_volume 957.5(3)
_computing_cell_refinement
;
CrysAlisPro 1.171.39.46 (Rigaku Oxford Diffraction, 2018)
;
_computing_data_collection
;
CrysAlisPro 1.171.39.46 (Rigaku Oxford Diffraction, 2018)
;
_computing_data_reduction
;
CrysAlisPro 1.171.39.46 (Rigaku Oxford Diffraction, 2018)
;
_computing_molecular_graphics 'Yadokari-XG 2009(Wakita Nemoto et al.)'
_computing_publication_material 'Yadokari-XG 2009(Wakita,Nemoto et al.)'
_computing_structure_refinement 'SHELXL-2016/6 (Sheldrick, 2016)'
_computing_structure_solution SIR-2014
_diffrn_ambient_temperature 93(2)
_diffrn_detector 'CCD plate'
_diffrn_detector_type HyPix
_diffrn_measured_fraction_theta_full 0.992
_diffrn_measured_fraction_theta_max 0.988
_diffrn_measurement_device 'four-circle diffractometer'
_diffrn_measurement_device_type 'XtaLAB Synergy R, HyPix'
_diffrn_radiation_monochromator mirror
_diffrn_radiation_probe x-ray
_diffrn_radiation_type MoK\a
_diffrn_radiation_wavelength 0.71075
_diffrn_reflns_av_R_equivalents 0.0610
_diffrn_reflns_av_unetI/netI 0.0521
_diffrn_reflns_Laue_measured_fraction_full 0.992
_diffrn_reflns_Laue_measured_fraction_max 0.988
_diffrn_reflns_limit_h_max 14
_diffrn_reflns_limit_h_min -14
_diffrn_reflns_limit_k_max 8
_diffrn_reflns_limit_k_min -8
_diffrn_reflns_limit_l_max 17
_diffrn_reflns_limit_l_min -15
_diffrn_reflns_number 7850
_diffrn_reflns_point_group_measured_fraction_full 0.992
_diffrn_reflns_point_group_measured_fraction_max 0.988
_diffrn_reflns_theta_full 25.242
_diffrn_reflns_theta_max 27.458
_diffrn_reflns_theta_min 3.518
_diffrn_source 'micro-focus sealed X-ray tube'
_diffrn_source_type 'Mova (Mo) X-ray Source'
_exptl_absorpt_coefficient_mu 0.074
_exptl_absorpt_correction_T_max 1.000
_exptl_absorpt_correction_T_min 0.432
_exptl_absorpt_correction_type multi-scan
_exptl_crystal_colour yellow
_exptl_crystal_density_diffrn 1.207
_exptl_crystal_description plate
_exptl_crystal_F_000 372
_exptl_crystal_size_max 0.150
_exptl_crystal_size_mid 0.120
_exptl_crystal_size_min 0.050
_refine_diff_density_max 0.221
_refine_diff_density_min -0.243
_refine_diff_density_rms 0.050
_refine_ls_extinction_method none
_refine_ls_goodness_of_fit_ref 1.054
_refine_ls_hydrogen_treatment constr
_refine_ls_matrix_type full
_refine_ls_number_parameters 120
_refine_ls_number_reflns 2171
_refine_ls_number_restraints 0
_refine_ls_restrained_S_all 1.054
_refine_ls_R_factor_all 0.0740
_refine_ls_R_factor_gt 0.0476
_refine_ls_shift/su_max 0.000
_refine_ls_shift/su_mean 0.000
_refine_ls_structure_factor_coef Fsqd
_refine_ls_weighting_details 'w=1/[\s^2^(Fo^2^)+(0.0503P)^2^+0.2416P] where P=(Fo^2^+2Fc^2^)/3'
_refine_ls_weighting_scheme calc
_refine_ls_wR_factor_gt 0.1030
_refine_ls_wR_factor_ref 0.1143
_reflns_Friedel_coverage 0.000
_reflns_number_gt 1583
_reflns_number_total 2171
_reflns_threshold_expression 'I > 2\s(I)'
_cod_data_source_file d5dt02896e2.cif
_cod_data_source_block 4
_cod_depositor_comments
;
The following automatic conversions were performed:

data item '_exptl_absorpt_correction_type' value 'Multi-scan' was
changed to 'multi-scan' in accordance with the
/home/data/users/saulius/crontab/automatic-downloads/current/RSC/lib/dictionaries/cif_core.dic
dictionary named 'cif_core.dic' version 2.4.2 last updated on
2011-04-26.

Automatic conversion script
Id: cif_fix_values 8170 2020-07-09 18:12:32Z antanas 
;
_cod_original_sg_symbol_H-M 'P 21/n'
_cod_database_code 7720439
_shelx_shelxl_version_number 2018/3
_shelx_space_group_comment
;
The symmetry employed for this shelxl refinement is uniquely defined
by the following loop, which should always be used as a source of
symmetry information in preference to the above space-group names.
They are only intended as comments.
;

loop_
_space_group_symop_operation_xyz
'x, y, z'
'-x+1/2, y+1/2, -z+1/2'
'-x, -y, -z'
'x-1/2, -y-1/2, z-1/2'

loop_
_atom_site_label
_atom_site_type_symbol
_atom_site_fract_x
_atom_site_fract_y
_atom_site_fract_z
_atom_site_U_iso_or_equiv
_atom_site_adp_type
_atom_site_occupancy
_atom_site_site_symmetry_order
_atom_site_calc_flag
_atom_site_refinement_flags_posn
_atom_site_refinement_flags_adp
_atom_site_refinement_flags_occupancy
_atom_site_disorder_assembly
_atom_site_disorder_group
C1 C 0.82126(12) 0.0723(2) 1.02701(11) 0.0235(3) Uani 1 1 d . . . . .
H1 H 0.872291 -0.041861 1.062424 0.028 Uiso 1 1 calc R U . . .
H2 H 0.839560 0.200373 1.067383 0.028 Uiso 1 1 calc R U . . .
C2 C 0.85817(11) 0.1068(2) 0.92950(10) 0.0213(3) Uani 1 1 d . . . . .
C3 C 0.85222(13) -0.0538(3) 0.86133(12) 0.0294(4) Uani 1 1 d . . . . .
H3 H 0.822544 -0.187150 0.875631 0.035 Uiso 1 1 calc R U . . .
C4 C 0.88928(14) -0.0210(3) 0.77257(12) 0.0380(5) Uani 1 1 d . . . . .
H4 H 0.884246 -0.131162 0.725893 0.046 Uiso 1 1 calc R U . . .
C5 C 0.93357(14) 0.1722(3) 0.75204(12) 0.0391(5) Uani 1 1 d . . . . .
H5 H 0.960236 0.194220 0.691639 0.047 Uiso 1 1 calc R U . . .
C6 C 0.93910(15) 0.3324(3) 0.81880(13) 0.0374(4) Uani 1 1 d . . . . .
H6 H 0.969253 0.465377 0.804504 0.045 Uiso 1 1 calc R U . . .
C7 C 0.90081(13) 0.3000(2) 0.90670(12) 0.0280(4) Uani 1 1 d . . . . .
H7 H 0.903777 0.412006 0.952193 0.034 Uiso 1 1 calc R U . . .
N1 N 0.69068(10) 0.01946(18) 1.01867(8) 0.0194(3) Uani 1 1 d . . . . .
N2 N 0.61074(10) 0.13211(19) 0.95893(9) 0.0206(3) Uani 1 1 d . . . . .
N3 N 0.49993(10) 0.07933(18) 0.96527(9) 0.0199(3) Uani 1 1 d . . . . .
B1 B 0.36252(13) 0.1481(3) 0.91675(12) 0.0188(3) Uani 1 1 d . . . . .
C8 C 0.32797(13) 0.0945(2) 0.80158(11) 0.0254(3) Uani 1 1 d . . . . .
H8 H 0.371054 0.191126 0.765126 0.038 Uiso 1 1 calc R U . . .
H9 H 0.238505 0.108462 0.777974 0.038 Uiso 1 1 calc R U . . .
H10 H 0.353151 -0.048935 0.790943 0.038 Uiso 1 1 calc R U . . .
C9 C 0.33229(13) 0.3807(2) 0.94553(11) 0.0258(3) Uani 1 1 d . . . . .
H11 H 0.354089 0.397257 1.017486 0.039 Uiso 1 1 calc R U . . .
H12 H 0.243875 0.408338 0.922529 0.039 Uiso 1 1 calc R U . . .
H13 H 0.380319 0.479318 0.914271 0.039 Uiso 1 1 calc R U . . .

loop_
_atom_site_aniso_label
_atom_site_aniso_U_11
_atom_site_aniso_U_22
_atom_site_aniso_U_33
_atom_site_aniso_U_23
_atom_site_aniso_U_13
_atom_site_aniso_U_12
C1 0.0113(6) 0.0323(9) 0.0264(7) 0.0009(6) 0.0024(5) -0.0018(6)
C2 0.0087(6) 0.0293(8) 0.0253(7) -0.0005(6) 0.0022(5) 0.0006(5)
C3 0.0190(7) 0.0345(9) 0.0338(8) -0.0057(7) 0.0031(6) -0.0026(6)
C4 0.0217(8) 0.0592(12) 0.0315(9) -0.0166(8) 0.0012(6) 0.0027(8)
C5 0.0213(8) 0.0691(13) 0.0274(8) 0.0081(8) 0.0063(6) 0.0019(8)
C6 0.0280(8) 0.0429(11) 0.0427(10) 0.0125(8) 0.0101(7) -0.0010(7)
C7 0.0189(7) 0.0297(9) 0.0358(8) 0.0002(7) 0.0067(6) -0.0010(6)
N1 0.0118(5) 0.0227(7) 0.0232(6) 0.0029(5) 0.0025(4) 0.0011(4)
N2 0.0127(5) 0.0232(7) 0.0251(6) 0.0013(5) 0.0024(4) -0.0003(5)
N3 0.0134(5) 0.0207(6) 0.0252(6) 0.0074(5) 0.0032(4) -0.0003(4)
B1 0.0110(7) 0.0213(8) 0.0239(8) 0.0022(6) 0.0028(6) 0.0020(6)
C8 0.0219(7) 0.0276(9) 0.0265(7) -0.0011(6) 0.0049(6) 0.0030(6)
C9 0.0252(7) 0.0253(8) 0.0249(7) 0.0000(6) 0.0002(6) 0.0040(6)

loop_
_atom_type_symbol
_atom_type_description
_atom_type_scat_dispersion_real
_atom_type_scat_dispersion_imag
_atom_type_scat_source
C C 0.0033 0.0016 'International Tables Vol C Tables 4.2.6.8 and 6.1.1.4'
H H 0.0000 0.0000 'International Tables Vol C Tables 4.2.6.8 and 6.1.1.4'
B B 0.0013 0.0007 'International Tables Vol C Tables 4.2.6.8 and 6.1.1.4'
N N 0.0061 0.0033 'International Tables Vol C Tables 4.2.6.8 and 6.1.1.4'

loop_
_geom_angle_atom_site_label_1
_geom_angle_atom_site_label_2
_geom_angle_atom_site_label_3
_geom_angle
_geom_angle_site_symmetry_1
_geom_angle_site_symmetry_3
_geom_angle_publ_flag
N1 C1 C2 113.96(11) . . ?
N1 C1 H1 108.8 . . ?
C2 C1 H1 108.8 . . ?
N1 C1 H2 108.8 . . ?
C2 C1 H2 108.8 . . ?
H1 C1 H2 107.7 . . ?
C7 C2 C3 118.74(14) . . ?
C7 C2 C1 120.23(13) . . ?
C3 C2 C1 121.02(14) . . ?
C4 C3 C2 120.41(16) . . ?
C4 C3 H3 119.8 . . ?
C2 C3 H3 119.8 . . ?
C5 C4 C3 119.88(16) . . ?
C5 C4 H4 120.1 . . ?
C3 C4 H4 120.1 . . ?
C6 C5 C4 120.10(16) . . ?
C6 C5 H5 120.0 . . ?
C4 C5 H5 120.0 . . ?
C5 C6 C7 119.92(16) . . ?
C5 C6 H6 120.0 . . ?
C7 C6 H6 120.0 . . ?
C6 C7 C2 120.94(15) . . ?
C6 C7 H7 119.5 . . ?
C2 C7 H7 119.5 . . ?
N2 N1 C1 117.01(11) . . ?
N2 N1 B1 116.92(11) . 3_657 ?
C1 N1 B1 125.80(10) . 3_657 ?
N3 N2 N1 110.10(11) . . ?
N2 N3 N3 111.60(12) . 3_657 ?
N2 N3 B1 137.37(12) . . ?
N3 N3 B1 111.02(12) 3_657 . ?
N1 B1 N3 90.35(10) 3_657 . ?
N1 B1 C9 111.88(12) 3_657 . ?
N3 B1 C9 112.55(11) . . ?
N1 B1 C8 112.01(12) 3_657 . ?
N3 B1 C8 112.03(11) . . ?
C9 B1 C8 115.44(12) . . ?
B1 C8 H8 109.5 . . ?
B1 C8 H9 109.5 . . ?
H8 C8 H9 109.5 . . ?
B1 C8 H10 109.5 . . ?
H8 C8 H10 109.5 . . ?
H9 C8 H10 109.5 . . ?
B1 C9 H11 109.5 . . ?
B1 C9 H12 109.5 . . ?
H11 C9 H12 109.5 . . ?
B1 C9 H13 109.5 . . ?
H11 C9 H13 109.5 . . ?
H12 C9 H13 109.5 . . ?

loop_
_geom_bond_atom_site_label_1
_geom_bond_atom_site_label_2
_geom_bond_distance
_geom_bond_site_symmetry_2
_geom_bond_publ_flag
C1 N1 1.4632(16) . ?
C1 C2 1.501(2) . ?
C1 H1 0.9900 . ?
C1 H2 0.9900 . ?
C2 C7 1.383(2) . ?
C2 C3 1.388(2) . ?
C3 C4 1.385(2) . ?
C3 H3 0.9500 . ?
C4 C5 1.381(3) . ?
C4 H4 0.9500 . ?
C5 C6 1.373(3) . ?
C5 H5 0.9500 . ?
C6 C7 1.380(2) . ?
C6 H6 0.9500 . ?
C7 H7 0.9500 . ?
N1 N2 1.2987(16) . ?
N1 B1 1.583(2) 3_657 ?
N2 N3 1.2898(15) . ?
N3 N3 1.398(2) 3_657 ?
N3 B1 1.5922(17) . ?
B1 C9 1.595(2) . ?
B1 C8 1.597(2) . ?
C8 H8 0.9800 . ?
C8 H9 0.9800 . ?
C8 H10 0.9800 . ?
C9 H11 0.9800 . ?
C9 H12 0.9800 . ?
C9 H13 0.9800 . ?

loop_
_geom_torsion_atom_site_label_1
_geom_torsion_atom_site_label_2
_geom_torsion_atom_site_label_3
_geom_torsion_atom_site_label_4
_geom_torsion
_geom_torsion_site_symmetry_1
_geom_torsion_site_symmetry_2
_geom_torsion_site_symmetry_3
_geom_torsion_site_symmetry_4
_geom_torsion_publ_flag
N1 C1 C2 C7 117.15(14) . . . . ?
N1 C1 C2 C3 -63.88(17) . . . . ?
C7 C2 C3 C4 0.5(2) . . . . ?
C1 C2 C3 C4 -178.50(12) . . . . ?
C2 C3 C4 C5 0.6(2) . . . . ?
C3 C4 C5 C6 -1.0(2) . . . . ?
C4 C5 C6 C7 0.3(2) . . . . ?
C5 C6 C7 C2 0.9(2) . . . . ?
C3 C2 C7 C6 -1.2(2) . . . . ?
C1 C2 C7 C6 177.76(13) . . . . ?
C2 C1 N1 N2 -46.21(17) . . . . ?
C2 C1 N1 B1 139.99(13) . . . 3_657 ?
C1 N1 N2 N3 -174.72(12) . . . . ?
B1 N1 N2 N3 -0.36(16) 3_657 . . . ?
N1 N2 N3 N3 0.79(18) . . . 3_657 ?
N1 N2 N3 B1 179.52(15) . . . . ?
N2 N3 B1 N1 -179.33(15) . . . 3_657 ?
N3 N3 B1 N1 -0.59(15) 3_657 . . 3_657 ?
N2 N3 B1 C9 -65.4(2) . . . . ?
N3 N3 B1 C9 113.37(15) 3_657 . . . ?
N2 N3 B1 C8 66.7(2) . . . . ?
N3 N3 B1 C8 -114.58(15) 3_657 . . . ?
